data_4070629
loop_
_publ_author_name
'Sevryugina, Yulia'
'Weaver, Beth'
'Hansen, J\/orn'
'Thompson, Janelle'
'Davies, Huw M. L.'
'Petrukhina, Marina A.'

_publ_section_title
;
 Influence of Electron-Deficient Ruthenium(I) Carbonyl Carboxylates on the
 Vinylogous Reactivity of Metal Carbenoids
;
_journal_issue 8
_journal_name_full Organometallics
_journal_page_first 1750
_journal_paper_doi 10.1021/om700888f
_journal_volume 27
_journal_year 2008
_chemical_formula_moiety
;
 [Ru2 (O2 C C6 F5)2 (C O)5]2          
;
_chemical_formula_sum 'C38 F20 O18 Ru4'
_chemical_formula_weight 1528.66
_chemical_melting_point ?
_chemical_name_systematic
; 
 bis[bis-(pentafluorobenzoato-O,O')-penta(carbonyl)-
 diruthenium(I,I)]  
;
_space_group_IT_number 2
_symmetry_cell_setting triclinic
_symmetry_space_group_name_Hall '-P 1'
_symmetry_space_group_name_H-M 'P -1'
_atom_sites_solution_hydrogens na
_atom_sites_solution_primary direct
_atom_sites_solution_secondary difmap
_audit_creation_method SHELXL-97
_cell_angle_alpha 112.8760(10)
_cell_angle_beta 95.196(2)
_cell_angle_gamma 91.192(2)
_cell_formula_units_Z 1
_cell_length_a 9.6158(10)
_cell_length_b 10.5643(11)
_cell_length_c 11.7591(12)
_cell_measurement_reflns_used 6872
_cell_measurement_temperature 173(2)
_cell_measurement_theta_max 28.16
_cell_measurement_theta_min 2.21
_cell_volume 1094.0(2)
_computing_cell_refinement 'SMART, SAINT'
_computing_data_collection SMART
_computing_data_reduction SAINT
_computing_molecular_graphics 'SHELXP-01 (Sheldrick, 2001)'
_computing_publication_material 'SHELXCIF-01 (Sheldrick, 2001)'
_computing_structure_refinement 'SHELXL-01 (Sheldrick, 2001)'
_computing_structure_solution 'SHELXS-01 (Sheldrick, 2001)'
_diffrn_ambient_temperature 173(2)
_diffrn_measured_fraction_theta_full 0.983
_diffrn_measured_fraction_theta_max 0.983
_diffrn_measurement_device_type 'Bruker SMART APEX CCD'
_diffrn_measurement_method '0.3 deg wide \w exposures'
_diffrn_radiation_monochromator graphite
_diffrn_radiation_source 'fine-focus sealed tube'
_diffrn_radiation_type MoK\a
_diffrn_radiation_wavelength 0.71073
_diffrn_reflns_av_R_equivalents 0.0348
_diffrn_reflns_av_sigmaI/netI 0.0492
_diffrn_reflns_limit_h_max 11
_diffrn_reflns_limit_h_min -11
_diffrn_reflns_limit_k_max 12
_diffrn_reflns_limit_k_min -12
_diffrn_reflns_limit_l_max 13
_diffrn_reflns_limit_l_min -13
_diffrn_reflns_number 7936
_diffrn_reflns_theta_full 25.00
_diffrn_reflns_theta_max 25.00
_diffrn_reflns_theta_min 1.89
_diffrn_standards_decay_% 0
_diffrn_standards_interval_count na
_diffrn_standards_interval_time na
_diffrn_standards_number 'none (area detector data)'
_exptl_absorpt_coefficient_mu 1.518
_exptl_absorpt_correction_T_max 0.8882
_exptl_absorpt_correction_T_min 0.8630
_exptl_absorpt_correction_type 'multi-scan (SADABS)'
_exptl_crystal_colour yellow
_exptl_crystal_density_diffrn 2.320
_exptl_crystal_density_meas ?
_exptl_crystal_density_method none
_exptl_crystal_description block
_exptl_crystal_F_000 728
_exptl_crystal_size_max 0.10
_exptl_crystal_size_mid 0.09
_exptl_crystal_size_min 0.08
_refine_diff_density_max 1.870
_refine_diff_density_min -1.474
_refine_diff_density_rms 0.183
_refine_ls_extinction_coef noref
_refine_ls_extinction_method none
_refine_ls_goodness_of_fit_ref 1.061
_refine_ls_hydrogen_treatment none
_refine_ls_matrix_type full
_refine_ls_number_parameters 361
_refine_ls_number_reflns 3796
_refine_ls_number_restraints 0
_refine_ls_restrained_S_all 1.061
_refine_ls_R_factor_all 0.0475
_refine_ls_R_factor_gt 0.0438
_refine_ls_shift/su_max 0.000
_refine_ls_shift/su_mean 0.000
_refine_ls_structure_factor_coef Fsqd
_refine_ls_weighting_details 'calc w=1/[\s^2^(Fo^2^)+(0.0823P)^2^+0.0427P] where P=(Fo^2^+2Fc^2^)/3'
_refine_ls_weighting_scheme calc
_refine_ls_wR_factor_gt 0.1130
_refine_ls_wR_factor_ref 0.1169
_reflns_number_gt 3410
_reflns_number_total 3796
_reflns_threshold_expression >2sigma(I)
_cod_data_source_file om700888f.cif
_cod_data_source_block '[Ru2(O2CC6F5)2(CO)5]2_(VI)'
_cod_depositor_comments
;
The following automatic conversions were performed:

'_chemical_melting_point' value 'not measured' was changed to '?' -
the value is undefined or not given.

Automatic conversion script
Id: cif_fix_values 1715 2011-07-08 13:25:40Z adriana 

The following automatic conversions were performed:

'_exptl_crystal_density_meas' value 'not measured' was changed to '?'
- the value is perceived as not measured.

Automatic conversion script
Id: cif_fix_values 3008 2015-01-20 13:52:24Z robertas 
;
_cod_database_code 4070629

loop_
_symmetry_equiv_pos_as_xyz
'x, y, z'
'-x, -y, -z'

loop_
_atom_site_label
_atom_site_type_symbol
_atom_site_fract_x
_atom_site_fract_y
_atom_site_fract_z
_atom_site_U_iso_or_equiv
_atom_site_adp_type
_atom_site_occupancy
_atom_site_symmetry_multiplicity
_atom_site_calc_flag
Ru1 Ru 0.33386(3) 0.92669(3) 0.41970(3) 0.01724(15) Uani 1 1 d
O2 O 0.4700(3) 0.8150(3) 0.2918(3) 0.0242(7) Uani 1 1 d
O1 O 0.4859(3) 1.0924(3) 0.4462(3) 0.0204(7) Uani 1 1 d
C5 C 0.2050(5) 0.7824(5) 0.3869(4) 0.0269(10) Uani 1 1 d
O5 O 0.1230(4) 0.6949(4) 0.3673(3) 0.0395(9) Uani 1 1 d
C6 C 0.2244(5) 1.0327(5) 0.5381(4) 0.0290(11) Uani 1 1 d
O6 O 0.1558(4) 1.0960(4) 0.6123(4) 0.0492(10) Uani 1 1 d
Ru2 Ru 0.21775(3) 0.97410(3) 0.22638(3) 0.02002(15) Uani 1 1 d
O3 O 0.3962(3) 1.1121(3) 0.2726(3) 0.0278(7) Uani 1 1 d
O4 O 0.3502(3) 0.8230(3) 0.1229(3) 0.0294(7) Uani 1 1 d
C7 C 0.0658(5) 0.8445(5) 0.1778(4) 0.0257(10) Uani 1 1 d
O7 O -0.0276(4) 0.7652(4) 0.1459(3) 0.0392(9) Uani 1 1 d
C8 C 0.1083(5) 1.1039(5) 0.3305(4) 0.0262(10) Uani 1 1 d
O8 O 0.0394(4) 1.1813(4) 0.3949(3) 0.0394(9) Uani 1 1 d
C9 C 0.1735(5) 1.0300(5) 0.0842(4) 0.0278(10) Uani 1 1 d
O9 O 0.1454(4) 1.0695(4) 0.0102(3) 0.0379(8) Uani 1 1 d
C1 C 0.4867(4) 1.1395(4) 0.3629(4) 0.0206(9) Uani 1 1 d
C3 C 0.6078(4) 1.2355(4) 0.3689(4) 0.0211(9) Uani 1 1 d
C10 C 0.6299(5) 1.3648(5) 0.4606(4) 0.0272(10) Uani 1 1 d
F1 F 0.5483(3) 1.4058(3) 0.5539(2) 0.0374(7) Uani 1 1 d
C11 C 0.7342(5) 1.4563(5) 0.4615(5) 0.0337(11) Uani 1 1 d
F2 F 0.7552(4) 1.5806(3) 0.5507(3) 0.0557(9) Uani 1 1 d
C12 C 0.8233(5) 1.4133(5) 0.3669(5) 0.0364(12) Uani 1 1 d
F3 F 0.9274(3) 1.4996(4) 0.3696(3) 0.0555(9) Uani 1 1 d
C13 C 0.8033(5) 1.2850(5) 0.2760(5) 0.0309(11) Uani 1 1 d
F4 F 0.8898(3) 1.2424(3) 0.1863(3) 0.0469(8) Uani 1 1 d
C14 C 0.6947(5) 1.1964(5) 0.2746(4) 0.0277(10) Uani 1 1 d
F5 F 0.6775(3) 1.0708(3) 0.1855(3) 0.0375(7) Uani 1 1 d
C2 C 0.4500(4) 0.7868(4) 0.1775(4) 0.0218(9) Uani 1 1 d
C4 C 0.5552(5) 0.7009(4) 0.0988(4) 0.0233(9) Uani 1 1 d
C15 C 0.6318(5) 0.6087(4) 0.1337(4) 0.0258(10) Uani 1 1 d
F6 F 0.6105(3) 0.5891(3) 0.2367(3) 0.0391(7) Uani 1 1 d
C16 C 0.7303(5) 0.5310(5) 0.0637(5) 0.0304(11) Uani 1 1 d
F7 F 0.8017(3) 0.4449(3) 0.1001(3) 0.0489(8) Uani 1 1 d
C17 C 0.7552(5) 0.5444(5) -0.0457(5) 0.0332(11) Uani 1 1 d
F8 F 0.8524(3) 0.4717(3) -0.1116(3) 0.0533(9) Uani 1 1 d
C18 C 0.6814(5) 0.6325(5) -0.0824(4) 0.0341(12) Uani 1 1 d
F9 F 0.7063(4) 0.6454(4) -0.1881(3) 0.0530(9) Uani 1 1 d
C19 C 0.5836(5) 0.7098(5) -0.0121(4) 0.0303(11) Uani 1 1 d
F10 F 0.5181(3) 0.7982(3) -0.0516(3) 0.0461(8) Uani 1 1 d

loop_
_atom_site_aniso_label
_atom_site_aniso_U_11
_atom_site_aniso_U_22
_atom_site_aniso_U_33
_atom_site_aniso_U_23
_atom_site_aniso_U_13
_atom_site_aniso_U_12
Ru1 0.0163(2) 0.0251(2) 0.0143(2) 0.01197(16) 0.00409(15) -0.00532(15)
O2 0.0236(16) 0.0357(17) 0.0178(16) 0.0146(13) 0.0053(13) 0.0035(13)
O1 0.0192(15) 0.0294(16) 0.0169(15) 0.0142(13) 0.0021(12) -0.0070(12)
C5 0.029(3) 0.037(3) 0.020(2) 0.017(2) 0.0031(19) -0.002(2)
O5 0.038(2) 0.047(2) 0.038(2) 0.0242(17) -0.0009(16) -0.0247(17)
C6 0.032(3) 0.038(3) 0.022(2) 0.016(2) 0.006(2) 0.000(2)
O6 0.051(2) 0.065(2) 0.039(2) 0.0216(19) 0.0299(19) 0.016(2)
Ru2 0.0161(2) 0.0305(2) 0.0177(2) 0.01425(17) 0.00196(15) -0.00380(15)
O3 0.0241(17) 0.0451(19) 0.0244(17) 0.0261(15) -0.0002(14) -0.0115(14)
O4 0.0264(17) 0.0459(19) 0.0182(16) 0.0141(14) 0.0056(13) 0.0062(14)
C7 0.026(3) 0.033(2) 0.021(2) 0.014(2) 0.0020(19) 0.001(2)
O7 0.035(2) 0.043(2) 0.041(2) 0.0204(17) -0.0050(17) -0.0150(17)
C8 0.021(2) 0.034(2) 0.029(3) 0.020(2) 0.002(2) -0.0059(19)
O8 0.041(2) 0.039(2) 0.039(2) 0.0138(17) 0.0116(17) 0.0119(17)
C9 0.021(2) 0.041(3) 0.030(3) 0.021(2) 0.0083(19) -0.0007(19)
O9 0.036(2) 0.059(2) 0.032(2) 0.0329(19) 0.0009(16) -0.0019(17)
C1 0.020(2) 0.025(2) 0.019(2) 0.0113(18) 0.0045(18) -0.0013(17)
C3 0.018(2) 0.032(2) 0.022(2) 0.0202(19) 0.0025(17) -0.0020(17)
C10 0.028(2) 0.039(3) 0.023(2) 0.021(2) 0.0045(19) -0.0071(19)
F1 0.0486(17) 0.0363(15) 0.0289(15) 0.0122(12) 0.0165(13) -0.0082(13)
C11 0.042(3) 0.035(3) 0.028(3) 0.018(2) 0.002(2) -0.016(2)
F2 0.077(2) 0.0413(17) 0.0450(19) 0.0145(15) 0.0075(17) -0.0299(16)
C12 0.027(3) 0.048(3) 0.046(3) 0.033(3) 0.000(2) -0.017(2)
F3 0.0437(19) 0.070(2) 0.065(2) 0.0431(18) 0.0019(16) -0.0337(17)
C13 0.024(2) 0.048(3) 0.036(3) 0.031(2) 0.015(2) -0.001(2)
F4 0.0376(17) 0.064(2) 0.057(2) 0.0380(17) 0.0281(15) 0.0036(15)
C14 0.025(2) 0.036(3) 0.030(3) 0.021(2) 0.0067(19) 0.0010(19)
F5 0.0425(16) 0.0361(15) 0.0355(16) 0.0126(13) 0.0192(13) -0.0038(12)
C2 0.020(2) 0.028(2) 0.021(2) 0.0138(18) 0.0047(18) -0.0052(17)
C4 0.024(2) 0.027(2) 0.019(2) 0.0083(18) 0.0056(18) -0.0028(18)
C15 0.029(2) 0.032(2) 0.020(2) 0.0136(19) 0.0038(19) -0.0055(19)
F6 0.0505(18) 0.0506(17) 0.0321(16) 0.0298(14) 0.0185(14) 0.0145(14)
C16 0.030(3) 0.030(2) 0.031(3) 0.013(2) 0.006(2) 0.004(2)
F7 0.057(2) 0.0520(19) 0.047(2) 0.0257(16) 0.0168(16) 0.0234(17)
C17 0.033(3) 0.035(3) 0.028(3) 0.005(2) 0.018(2) 0.001(2)
F8 0.056(2) 0.0576(19) 0.049(2) 0.0163(16) 0.0339(17) 0.0188(16)
C18 0.040(3) 0.044(3) 0.019(2) 0.011(2) 0.012(2) -0.006(2)
F9 0.070(2) 0.073(2) 0.0298(17) 0.0293(16) 0.0298(16) 0.0119(18)
C19 0.032(3) 0.039(3) 0.022(2) 0.014(2) 0.007(2) 0.003(2)
F10 0.059(2) 0.065(2) 0.0348(17) 0.0366(16) 0.0220(15) 0.0210(16)

loop_
_atom_type_symbol
_atom_type_description
_atom_type_scat_dispersion_real
_atom_type_scat_dispersion_imag
_atom_type_scat_source
C C 0.0033 0.0016 'International Tables Vol C Tables 4.2.6.8 and 6.1.1.4'
O O 0.0106 0.0060 'International Tables Vol C Tables 4.2.6.8 and 6.1.1.4'
F F 0.0171 0.0103 'International Tables Vol C Tables 4.2.6.8 and 6.1.1.4'
Ru Ru -1.2594 0.8363 'International Tables Vol C Tables 4.2.6.8 and 6.1.1.4'

loop_
_geom_angle_atom_site_label_1
_geom_angle_atom_site_label_2
_geom_angle_atom_site_label_3
_geom_angle
_geom_angle_site_symmetry_1
_geom_angle_site_symmetry_3
_geom_angle_publ_flag
C5 Ru1 C6 87.2(2) . . y
C5 Ru1 O2 96.29(17) . . y
C6 Ru1 O2 176.16(17) . . y
C5 Ru1 O1 176.49(15) . . y
C6 Ru1 O1 95.44(17) . . y
O2 Ru1 O1 81.19(12) . . y
C5 Ru1 O1 107.26(16) . 2_676 y
C6 Ru1 O1 97.37(17) . 2_676 y
O2 Ru1 O1 80.02(11) . 2_676 y
O1 Ru1 O1 74.79(12) . 2_676 y
C5 Ru1 Ru2 91.06(14) . . y
C6 Ru1 Ru2 98.76(15) . . y
O2 Ru1 Ru2 82.90(8) . . y
O1 Ru1 Ru2 86.22(8) . . y
O1 Ru1 Ru2 156.11(7) 2_676 . y
C2 O2 Ru1 123.9(3) . . n
C1 O1 Ru1 118.4(3) . . n
C1 O1 Ru1 130.4(3) . 2_676 n
Ru1 O1 Ru1 105.21(11) . 2_676 y
O5 C5 Ru1 178.6(5) . . n
O6 C6 Ru1 178.5(4) . . n
C8 Ru2 C7 89.4(2) . . y
C8 Ru2 C9 94.09(19) . . y
C7 Ru2 C9 93.50(19) . . y
C8 Ru2 O3 94.07(17) . . y
C7 Ru2 O3 176.46(16) . . y
C9 Ru2 O3 85.70(16) . . y
C8 Ru2 O4 174.56(16) . . y
C7 Ru2 O4 91.28(17) . . y
C9 Ru2 O4 91.25(15) . . y
O3 Ru2 O4 85.29(13) . . y
C8 Ru2 Ru1 90.03(14) . . y
C7 Ru2 Ru1 98.89(14) . . y
C9 Ru2 Ru1 166.99(13) . . y
O3 Ru2 Ru1 81.70(8) . . y
O4 Ru2 Ru1 84.53(8) . . y
C1 O3 Ru2 127.0(3) . . n
C2 O4 Ru2 120.3(3) . . n
O7 C7 Ru2 178.7(4) . . n
O8 C8 Ru2 178.4(4) . . n
O9 C9 Ru2 175.2(4) . . n
O3 C1 O1 125.8(4) . . n
O3 C1 C3 115.7(4) . . n
O1 C1 C3 118.6(4) . . n
C10 C3 C14 118.4(4) . . n
C10 C3 C1 122.0(4) . . n
C14 C3 C1 119.4(4) . . n
F1 C10 C3 120.0(4) . . n
F1 C10 C11 117.8(4) . . n
C3 C10 C11 122.2(4) . . n
F2 C11 C10 121.8(5) . . n
F2 C11 C12 119.7(4) . . n
C10 C11 C12 118.5(4) . . n
F3 C12 C13 121.3(5) . . n
F3 C12 C11 118.8(5) . . n
C13 C12 C11 119.9(4) . . n
F4 C13 C12 120.2(4) . . n
F4 C13 C14 119.2(4) . . n
C12 C13 C14 120.6(4) . . n
F5 C14 C13 119.8(4) . . n
F5 C14 C3 119.8(4) . . n
C13 C14 C3 120.4(4) . . n
O2 C2 O4 126.1(4) . . n
O2 C2 C4 116.8(4) . . n
O4 C2 C4 117.1(4) . . n
C19 C4 C15 116.1(4) . . n
C19 C4 C2 122.2(4) . . n
C15 C4 C2 121.7(4) . . n
F6 C15 C16 116.5(4) . . n
F6 C15 C4 121.1(4) . . n
C16 C15 C4 122.4(4) . . n
F7 C16 C15 120.7(4) . . n
F7 C16 C17 120.0(4) . . n
C15 C16 C17 119.2(4) . . n
F8 C17 C18 121.2(4) . . n
F8 C17 C16 119.1(5) . . n
C18 C17 C16 119.6(4) . . n
F9 C18 C17 119.4(4) . . n
F9 C18 C19 119.8(5) . . n
C17 C18 C19 120.8(4) . . n
F10 C19 C18 117.7(4) . . n
F10 C19 C4 120.4(4) . . n
C18 C19 C4 121.8(4) . . n

loop_
_geom_bond_atom_site_label_1
_geom_bond_atom_site_label_2
_geom_bond_distance
_geom_bond_site_symmetry_2
_geom_bond_publ_flag
Ru1 C5 1.840(5) . y
Ru1 C6 1.845(5) . y
Ru1 O2 2.099(3) . y
Ru1 O1 2.165(3) . y
Ru1 O1 2.302(3) 2_676 y
Ru1 Ru2 2.6671(5) . y
O2 C2 1.254(5) . n
O1 C1 1.259(5) . n
O1 Ru1 2.302(3) 2_676 n
C5 O5 1.140(6) . y
C6 O6 1.145(6) . y
Ru2 C8 1.864(5) . y
Ru2 C7 1.869(5) . y
Ru2 C9 1.993(5) . y
Ru2 O3 2.115(3) . y
Ru2 O4 2.122(3) . y
O3 C1 1.246(5) . n
O4 C2 1.255(5) . n
C7 O7 1.146(6) . y
C8 O8 1.146(6) . y
C9 O9 1.118(6) . y
C1 C3 1.506(6) . n
C3 C10 1.369(6) . n
C3 C14 1.388(6) . n
C10 F1 1.344(5) . n
C10 C11 1.375(7) . n
C11 F2 1.321(6) . n
C11 C12 1.404(7) . n
C12 F3 1.329(5) . n
C12 C13 1.357(7) . n
C13 F4 1.346(5) . n
C13 C14 1.383(7) . n
C14 F5 1.328(5) . n
C2 C4 1.503(6) . n
C4 C19 1.393(6) . n
C4 C15 1.395(6) . n
C15 F6 1.337(5) . n
C15 C16 1.378(6) . n
C16 F7 1.326(5) . n
C16 C17 1.388(7) . n
C17 F8 1.327(5) . n
C17 C18 1.356(7) . n
C18 F9 1.343(5) . n
C18 C19 1.373(7) . n
C19 F10 1.340(6) . n
